data_4514802
loop_
_publ_author_name
'Bai, Zibo'
'Zheng, Sujuan'
'Bai, Ziqian'
'Song, Fangfang'
'Wang, Hao'
'Peng, Qian'
'Chen, Gong'
'He, Gang'

_publ_section_title
;
 Palladium-Catalyzed Amide-Directed Enantioselective Carboboration of
 Unactivated Alkenes Using a Chiral Monodentate Oxazoline Ligand
;
_journal_issue 7
_journal_name_full 'ACS Catalysis'
_journal_page_first 6502
_journal_paper_doi 10.1021/acscatal.9b01350
_journal_volume 9
_journal_year 2019
_chemical_absolute_configuration ad
_chemical_formula_moiety 'C30 H36 B N3 O3'
_chemical_formula_sum 'C30 H36 B N3 O3'
_chemical_formula_weight 497.43
_space_group_crystal_system monoclinic
_space_group_IT_number 4
_space_group_name_Hall 'P 2yb'
_space_group_name_H-M_alt 'P 1 21 1'
_symmetry_space_group_name_Hall 'P 2yb'
_symmetry_space_group_name_H-M 'P 1 21 1'
_atom_sites_solution_hydrogens mixed
_atom_sites_solution_primary dual
_audit_creation_date 2019-02-26
_audit_creation_method
;
Olex2 1.2
(compiled 2018.05.29 svn.r3508 for OlexSys, GUI svn.r5506)
;
_cell_angle_alpha 90
_cell_angle_beta 102.2930(10)
_cell_angle_gamma 90
_cell_formula_units_Z 2
_cell_length_a 6.53990(10)
_cell_length_b 23.9124(3)
_cell_length_c 9.10300(10)
_cell_measurement_reflns_used 6633
_cell_measurement_temperature 294.15
_cell_measurement_theta_max 77.3440
_cell_measurement_theta_min 3.7050
_cell_volume 1390.93(3)
_computing_cell_refinement 'CrysAlisPro 1.171.39.28b (Rigaku OD, 2015)'
_computing_data_collection 'CrysAlisPro 1.171.39.28b (Rigaku OD, 2015)'
_computing_data_reduction 'CrysAlisPro 1.171.39.28b (Rigaku OD, 2015)'
_computing_molecular_graphics 'Olex2 (Dolomanov et al., 2009)'
_computing_publication_material 'Olex2 (Dolomanov et al., 2009)'
_computing_structure_refinement 'ShelXL (Sheldrick, 2015)'
_computing_structure_solution 'ShelXT (Sheldrick, 2015)'
_diffrn_ambient_temperature 294.15
_diffrn_detector PILT
_diffrn_measured_fraction_theta_full 0.977
_diffrn_measured_fraction_theta_max 0.944
_diffrn_measurement_details
;
List of Runs (angles in degrees, time in seconds):

  # Type    Start    End  Width  t~exp~   \w     \q     \k     \f   Frames
--------------------------------------------------------------------------
  1  \w    -24.00  94.00   0.50    0.50    --    5.00  57.00  60.00  236
  2  \w   -140.00 -18.00   0.50    0.50    --  -50.10 -71.00 132.84  244
  3  \w   -199.00 -81.00   0.50    1.00    -- -110.00 -43.00 119.22  236
  4  \w   -199.00 -80.00   0.50    1.00    -- -110.00 -64.00 -28.09  238
  5  \w   -139.00 -21.00   0.50    1.00    -- -110.00  57.00 -90.00  236
  6  \w   -143.00 -21.00   0.50    1.00    -- -110.00  72.00  90.00  244
  7  \w   -143.00 -21.00   0.50    1.00    -- -110.00  72.00 -60.00  244
  8  \w   -141.00 -21.00   0.50    1.00    -- -110.00  38.00-180.00  240
  9  \w   -143.00 -21.00   0.50    1.00    -- -110.00  72.00  30.00  244
 10  \w   -143.00 -43.00   0.50    1.00    -- -110.00  72.00-150.00  200
 11  \w   -199.00 -81.00   0.50    1.00    -- -110.00 -46.00  48.63  236
;
_diffrn_measurement_device 'four-circle diffractometer'
_diffrn_measurement_device_type 'XtaLAB AFC12 (RCD3): Kappa single'
_diffrn_measurement_method '\w scans'
_diffrn_orient_matrix_type 'CrysAlisPro convention (1999,Acta A55,543-557)'
_diffrn_orient_matrix_UB_11 0.0373574000
_diffrn_orient_matrix_UB_12 -0.0592159000
_diffrn_orient_matrix_UB_13 0.0670063000
_diffrn_orient_matrix_UB_21 0.0860629000
_diffrn_orient_matrix_UB_22 0.0253898000
_diffrn_orient_matrix_UB_23 0.1564679000
_diffrn_orient_matrix_UB_31 -0.2221003000
_diffrn_orient_matrix_UB_32 -0.0001389000
_diffrn_orient_matrix_UB_33 0.0319146000
_diffrn_radiation_monochromator confocal
_diffrn_radiation_probe x-ray
_diffrn_radiation_type CuK\a
_diffrn_radiation_wavelength 1.54184
_diffrn_reflns_av_R_equivalents 0.0237
_diffrn_reflns_av_unetI/netI 0.0282
_diffrn_reflns_Laue_measured_fraction_full 0.977
_diffrn_reflns_Laue_measured_fraction_max 0.944
_diffrn_reflns_limit_h_max 6
_diffrn_reflns_limit_h_min -7
_diffrn_reflns_limit_k_max 29
_diffrn_reflns_limit_k_min -28
_diffrn_reflns_limit_l_max 11
_diffrn_reflns_limit_l_min -11
_diffrn_reflns_number 12492
_diffrn_reflns_point_group_measured_fraction_full 0.934
_diffrn_reflns_point_group_measured_fraction_max 0.885
_diffrn_reflns_theta_full 67.684
_diffrn_reflns_theta_max 78.992
_diffrn_reflns_theta_min 3.697
_diffrn_source 'fine-focus sealed X-ray tube'
_diffrn_source_type 'Enhance (Cu) X-ray Source'
_diffrn_standards_decay_% 0
_diffrn_standards_interval_count 0
_diffrn_standards_interval_time 0
_diffrn_standards_number 0
_exptl_absorpt_coefficient_mu 0.603
_exptl_absorpt_correction_T_max 1.00000
_exptl_absorpt_correction_T_min 0.50449
_exptl_absorpt_correction_type multi-scan
_exptl_absorpt_process_details
;
CrysAlisPro 1.171.39.28b (Rigaku Oxford Diffraction, 2015)
Empirical absorption correction using spherical harmonics,
 implemented in SCALE3 ABSPACK scaling algorithm.
;
_exptl_crystal_colour colourless
_exptl_crystal_colour_primary colourless
_exptl_crystal_density_diffrn 1.188
_exptl_crystal_description prism
_exptl_crystal_F_000 532
_exptl_crystal_size_max 0.26
_exptl_crystal_size_mid 0.22
_exptl_crystal_size_min 0.18
_refine_diff_density_max 0.247
_refine_diff_density_min -0.169
_refine_diff_density_rms 0.034
_refine_ls_abs_structure_details
;
 Flack x determined using 2061 quotients [(I+)-(I-)]/[(I+)+(I-)]
 (Parsons, Flack and Wagner, Acta Cryst. B69 (2013) 249-259).
;
_refine_ls_abs_structure_Flack -0.03(9)
_refine_ls_extinction_coef 0.0013(9)
_refine_ls_extinction_expression Fc^*^=kFc[1+0.001xFc^2^\l^3^/sin(2\q)]^-1/4^
_refine_ls_extinction_method 'SHELXL-2018/3 (Sheldrick 2018)'
_refine_ls_goodness_of_fit_ref 1.063
_refine_ls_hydrogen_treatment mixed
_refine_ls_matrix_type full
_refine_ls_number_parameters 345
_refine_ls_number_reflns 5349
_refine_ls_number_restraints 1
_refine_ls_restrained_S_all 1.063
_refine_ls_R_factor_all 0.0471
_refine_ls_R_factor_gt 0.0446
_refine_ls_shift/su_max 0.000
_refine_ls_shift/su_mean 0.000
_refine_ls_structure_factor_coef Fsqd
_refine_ls_weighting_details 'w=1/[\s^2^(Fo^2^)+(0.0860P)^2^+0.0676P] where P=(Fo^2^+2Fc^2^)/3'
_refine_ls_weighting_scheme calc
_refine_ls_wR_factor_gt 0.1313
_refine_ls_wR_factor_ref 0.1339
_reflns_Friedel_coverage 0.830
_reflns_Friedel_fraction_full 0.888
_reflns_Friedel_fraction_max 0.823
_reflns_number_gt 4960
_reflns_number_total 5349
_reflns_threshold_expression 'I > 2\s(I)'
_cod_data_source_file cs9b01350_si_002.cif
_cod_data_source_block p20190225b
_cod_database_code 4514802
_shelx_shelxl_version_number 2018/3
_chemical_oxdiff_formula C30H36N2O3B
_shelx_space_group_comment
;
The symmetry employed for this shelxl refinement is uniquely defined
by the following loop, which should always be used as a source of
symmetry information in preference to the above space-group names.
They are only intended as comments.
;
_shelx_estimated_absorpt_t_max 0.899
_shelx_estimated_absorpt_t_min 0.859
_reflns_odcompleteness_completeness 96.63
_reflns_odcompleteness_iscentric 1
_reflns_odcompleteness_theta 74.33
_olex2_refinement_description
;
1. Fixed Uiso
 At 1.2 times of:
  All C(H) groups, All C(H,H) groups
 At 1.5 times of:
  All C(H,H,H) groups
2.a Ternary CH refined with riding coordinates:
 C12(H12), C13(H13)
2.b Secondary CH2 refined with riding coordinates:
 C11(H11A,H11B), C14(H14A,H14B)
2.c Aromatic/amide H refined with riding coordinates:
 C1(H1), C2(H2A), C3(H3), C7(H7), C8(H8), C9(H9), C17(H17), C20(H20), C21(H21),
  C22(H22), C23(H23)
2.d Idealised Me refined as rotating group:
 C15(H15A,H15B,H15C), C24(H24A,H24B,H24C), C27(H27A,H27B,H27C), C28(H28A,H28B,
 H28C), C29(H29A,H29B,H29C), C30(H30A,H30B,H30C)
;
_olex2_submission_special_instructions 'No special instructions were received'
_oxdiff_exptl_absorpt_empirical_details
;
Empirical correction (ABSPACK) includes:
- Absorption correction using spherical harmonics
- Frame scaling
;
_oxdiff_exptl_absorpt_empirical_full_max 1.695
_oxdiff_exptl_absorpt_empirical_full_min 0.833

loop_
_space_group_symop_operation_xyz
'x, y, z'
'-x, y+1/2, -z'

loop_
_atom_site_label
_atom_site_type_symbol
_atom_site_fract_x
_atom_site_fract_y
_atom_site_fract_z
_atom_site_U_iso_or_equiv
_atom_site_adp_type
_atom_site_occupancy
_atom_site_site_symmetry_order
_atom_site_calc_flag
_atom_site_refinement_flags_posn
O1 O 0.8664(4) 0.48579(11) 0.7329(3) 0.0804(7) Uani 1 1 d .
O2 O 0.3738(3) 0.45535(8) 0.5927(2) 0.0584(4) Uani 1 1 d .
O3 O 0.4544(4) 0.52377(9) 0.4428(2) 0.0688(5) Uani 1 1 d .
N1 N 0.8222(4) 0.33997(11) 1.0986(3) 0.0659(6) Uani 1 1 d .
N2 N 0.8134(4) 0.42597(11) 0.9135(3) 0.0616(5) Uani 1 1 d .
N3 N -0.0696(4) 0.63164(11) 0.4226(3) 0.0700(6) Uani 1 1 d .
C1 C 0.8265(6) 0.29818(15) 1.1940(4) 0.0771(8) Uani 1 1 d .
H1 H 0.721096 0.296331 1.248200 0.092 Uiso 1 1 calc R
C2 C 0.9790(7) 0.25686(15) 1.2182(4) 0.0871(11) Uani 1 1 d .
H2A H 0.976501 0.228791 1.288481 0.105 Uiso 1 1 calc R
C3 C 1.1317(7) 0.25787(14) 1.1380(4) 0.0816(10) Uani 1 1 d .
H3 H 1.233724 0.230140 1.152133 0.098 Uiso 1 1 calc R
C4 C 1.1352(5) 0.30106(13) 1.0333(3) 0.0649(7) Uani 1 1 d .
C5 C 0.9753(4) 0.34172(11) 1.0192(3) 0.0567(6) Uani 1 1 d .
C6 C 0.9732(4) 0.38746(12) 0.9167(3) 0.0561(6) Uani 1 1 d .
C7 C 1.1249(5) 0.39053(14) 0.8333(3) 0.0656(7) Uani 1 1 d .
H7 H 1.123462 0.419670 0.765440 0.079 Uiso 1 1 calc R
C8 C 1.2825(5) 0.34957(17) 0.8508(4) 0.0764(8) Uani 1 1 d .
H8 H 1.385463 0.352699 0.794815 0.092 Uiso 1 1 calc R
C9 C 1.2899(6) 0.30602(16) 0.9453(4) 0.0776(8) Uani 1 1 d .
H9 H 1.395259 0.279374 0.953049 0.093 Uiso 1 1 calc R
C10 C 0.7712(4) 0.47298(12) 0.8283(3) 0.0585(6) Uani 1 1 d .
C11 C 0.5962(5) 0.50837(12) 0.8628(3) 0.0610(6) Uani 1 1 d .
H11A H 0.650410 0.531556 0.949785 0.073 Uiso 1 1 calc R
H11B H 0.489491 0.484141 0.887592 0.073 Uiso 1 1 calc R
C12 C 0.4966(4) 0.54608(11) 0.7294(3) 0.0537(5) Uani 1 1 d .
H12 H 0.597077 0.575002 0.715767 0.064 Uiso 1 1 calc R
C13 C 0.2940(5) 0.57447(11) 0.7575(3) 0.0589(6) Uani 1 1 d .
H13 H 0.199774 0.544222 0.773113 0.071 Uiso 1 1 calc R
C14 C 0.3277(8) 0.61140(16) 0.8989(4) 0.0895(12) Uani 1 1 d .
H14A H 0.430309 0.593893 0.978218 0.107 Uiso 1 1 calc R
H14B H 0.383073 0.647332 0.876757 0.107 Uiso 1 1 calc R
C15 C 0.1268(11) 0.6205(2) 0.9533(5) 0.120(2) Uani 1 1 d .
H15A H 0.021081 0.634842 0.872398 0.181 Uiso 1 1 calc GR
H15B H 0.151303 0.646786 1.034858 0.181 Uiso 1 1 calc GR
H15C H 0.080781 0.585586 0.987170 0.181 Uiso 1 1 calc GR
C16 C 0.1821(5) 0.60665(10) 0.6212(3) 0.0570(6) Uani 1 1 d .
C17 C -0.0117(5) 0.59529(13) 0.5412(3) 0.0631(6) Uani 1 1 d .
H17 H -0.095732 0.566478 0.563392 0.076 Uiso 1 1 calc R
C18 C 0.0935(5) 0.66810(12) 0.4254(3) 0.0646(7) Uani 1 1 d .
C19 C 0.2561(5) 0.65367(10) 0.5493(3) 0.0608(6) Uani 1 1 d .
C20 C 0.4384(7) 0.68544(14) 0.5741(4) 0.0809(10) Uani 1 1 d .
H20 H 0.549155 0.676702 0.653214 0.097 Uiso 1 1 calc R
C21 C 0.4540(9) 0.72996(16) 0.4808(6) 0.1052(15) Uani 1 1 d .
H21 H 0.575234 0.751480 0.498962 0.126 Uiso 1 1 calc R
C22 C 0.2941(10) 0.74314(16) 0.3617(5) 0.1076(16) Uani 1 1 d .
H22 H 0.310004 0.773149 0.300102 0.129 Uiso 1 1 calc R
C23 C 0.1114(7) 0.71303(15) 0.3315(4) 0.0844(10) Uani 1 1 d .
H23 H 0.003257 0.722274 0.251032 0.101 Uiso 1 1 calc R
C24 C -0.2576(7) 0.6285(2) 0.3063(5) 0.0952(12) Uani 1 1 d .
H24A H -0.221509 0.619727 0.212069 0.143 Uiso 1 1 calc GR
H24B H -0.329055 0.663764 0.298463 0.143 Uiso 1 1 calc GR
H24C H -0.347351 0.599792 0.331068 0.143 Uiso 1 1 calc GR
C25 C 0.3667(6) 0.42897(14) 0.4488(4) 0.0756(9) Uani 1 1 d .
C26 C 0.3600(6) 0.47886(15) 0.3430(3) 0.0751(9) Uani 1 1 d .
C27 C 0.5804(11) 0.3980(3) 0.4702(7) 0.124(2) Uani 1 1 d .
H27A H 0.692203 0.424783 0.491318 0.186 Uiso 1 1 calc GR
H27B H 0.586976 0.377965 0.379948 0.186 Uiso 1 1 calc GR
H27C H 0.593751 0.372208 0.552468 0.186 Uiso 1 1 calc GR
C28 C 0.1984(12) 0.3870(3) 0.4189(6) 0.128(2) Uani 1 1 d .
H28A H 0.216715 0.360974 0.501013 0.192 Uiso 1 1 calc GR
H28B H 0.203416 0.367270 0.327814 0.192 Uiso 1 1 calc GR
H28C H 0.065432 0.405264 0.408269 0.192 Uiso 1 1 calc GR
C29 C 0.4700(13) 0.4726(3) 0.2175(6) 0.136(3) Uani 1 1 d .
H29A H 0.455280 0.506374 0.159215 0.205 Uiso 1 1 calc GR
H29B H 0.410284 0.441934 0.154760 0.205 Uiso 1 1 calc GR
H29C H 0.615695 0.465428 0.257300 0.205 Uiso 1 1 calc GR
C30 C 0.1305(11) 0.4969(3) 0.2841(7) 0.136(2) Uani 1 1 d .
H30A H 0.059076 0.497704 0.365863 0.204 Uiso 1 1 calc GR
H30B H 0.062562 0.470792 0.209379 0.204 Uiso 1 1 calc GR
H30C H 0.127311 0.533521 0.240245 0.204 Uiso 1 1 calc GR
B1 B 0.4427(4) 0.50864(11) 0.5838(3) 0.0487(5) Uani 1 1 d .
H2 H 0.726(6) 0.4171(16) 0.982(4) 0.066(9) Uiso 1 1 d .

loop_
_atom_site_aniso_label
_atom_site_aniso_U_11
_atom_site_aniso_U_22
_atom_site_aniso_U_33
_atom_site_aniso_U_23
_atom_site_aniso_U_13
_atom_site_aniso_U_12
O1 0.0726(14) 0.0889(15) 0.0850(14) 0.0377(13) 0.0287(11) 0.0107(11)
O2 0.0739(11) 0.0550(10) 0.0492(8) -0.0030(7) 0.0195(8) -0.0098(8)
O3 0.1014(15) 0.0627(11) 0.0456(8) 0.0022(8) 0.0228(9) -0.0082(10)
N1 0.0731(15) 0.0639(14) 0.0603(12) 0.0081(11) 0.0131(11) -0.0091(11)
N2 0.0655(13) 0.0657(13) 0.0551(11) 0.0142(10) 0.0162(10) 0.0037(10)
N3 0.0723(16) 0.0679(15) 0.0675(14) 0.0119(11) 0.0102(11) 0.0065(11)
C1 0.092(2) 0.0698(18) 0.0703(17) 0.0110(15) 0.0202(15) -0.0134(16)
C2 0.117(3) 0.0614(18) 0.079(2) 0.0199(16) 0.011(2) -0.0117(18)
C3 0.095(2) 0.0591(16) 0.083(2) 0.0089(15) 0.0023(19) 0.0036(16)
C4 0.0653(15) 0.0580(14) 0.0647(15) 0.0021(12) -0.0010(12) -0.0036(11)
C5 0.0593(14) 0.0552(13) 0.0518(12) 0.0015(10) 0.0028(10) -0.0082(10)
C6 0.0540(13) 0.0619(13) 0.0493(11) 0.0059(10) 0.0040(9) -0.0051(10)
C7 0.0609(15) 0.0743(17) 0.0622(14) 0.0098(13) 0.0144(12) -0.0006(13)
C8 0.0595(16) 0.090(2) 0.081(2) 0.0058(17) 0.0174(14) 0.0040(15)
C9 0.0652(17) 0.077(2) 0.085(2) 0.0003(17) 0.0033(15) 0.0078(14)
C10 0.0602(14) 0.0626(15) 0.0493(11) 0.0099(11) 0.0040(10) -0.0034(11)
C11 0.0755(16) 0.0617(14) 0.0445(11) 0.0033(11) 0.0096(11) -0.0014(12)
C12 0.0665(15) 0.0488(12) 0.0451(11) 0.0019(9) 0.0105(10) -0.0024(10)
C13 0.0807(18) 0.0495(12) 0.0487(12) 0.0006(10) 0.0185(11) 0.0062(11)
C14 0.143(4) 0.074(2) 0.0505(15) -0.0084(13) 0.0188(17) 0.029(2)
C15 0.188(6) 0.102(3) 0.088(3) 0.005(2) 0.066(3) 0.054(3)
C16 0.0743(16) 0.0470(12) 0.0530(12) -0.0006(9) 0.0205(11) 0.0082(10)
C17 0.0656(16) 0.0591(14) 0.0674(15) 0.0089(12) 0.0203(12) 0.0055(12)
C18 0.086(2) 0.0504(13) 0.0568(14) 0.0030(11) 0.0145(13) 0.0094(12)
C19 0.0862(19) 0.0425(12) 0.0537(12) -0.0049(9) 0.0148(12) 0.0020(11)
C20 0.104(3) 0.0548(16) 0.078(2) -0.0037(14) 0.0048(18) -0.0185(15)
C21 0.140(4) 0.0560(19) 0.112(3) 0.007(2) 0.011(3) -0.031(2)
C22 0.170(5) 0.0528(17) 0.099(3) 0.0201(18) 0.027(3) -0.018(2)
C23 0.119(3) 0.0586(17) 0.0721(19) 0.0155(14) 0.0130(18) 0.0084(18)
C24 0.082(2) 0.105(3) 0.089(2) 0.017(2) -0.0037(19) 0.008(2)
C25 0.106(3) 0.0648(16) 0.0617(15) -0.0164(13) 0.0312(16) -0.0153(16)
C26 0.104(2) 0.0748(18) 0.0453(13) -0.0082(13) 0.0137(14) 0.0020(17)
C27 0.150(5) 0.104(3) 0.119(4) -0.023(3) 0.029(3) 0.049(3)
C28 0.184(6) 0.110(4) 0.089(3) -0.031(3) 0.027(3) -0.064(4)
C29 0.218(7) 0.133(5) 0.082(3) -0.025(3) 0.084(4) -0.038(5)
C30 0.144(5) 0.142(5) 0.096(3) -0.029(3) -0.033(3) 0.046(4)
B1 0.0520(13) 0.0493(13) 0.0458(12) 0.0035(10) 0.0128(10) 0.0029(10)

loop_
_atom_type_symbol
_atom_type_description
_atom_type_scat_dispersion_real
_atom_type_scat_dispersion_imag
_atom_type_scat_source
C C 0.0181 0.0091 'International Tables Vol C Tables 4.2.6.8 and 6.1.1.4'
H H 0.0000 0.0000 'International Tables Vol C Tables 4.2.6.8 and 6.1.1.4'
B B 0.0090 0.0039 'International Tables Vol C Tables 4.2.6.8 and 6.1.1.4'
N N 0.0311 0.0180 'International Tables Vol C Tables 4.2.6.8 and 6.1.1.4'
O O 0.0492 0.0322 'International Tables Vol C Tables 4.2.6.8 and 6.1.1.4'

loop_
_geom_angle_atom_site_label_1
_geom_angle_atom_site_label_2
_geom_angle_atom_site_label_3
_geom_angle
B1 O2 C25 107.6(2)
B1 O3 C26 107.0(2)
C1 N1 C5 117.4(3)
C6 N2 H2 113(2)
C10 N2 C6 128.3(2)
C10 N2 H2 119(2)
C17 N3 C24 126.3(3)
C18 N3 C17 107.7(3)
C18 N3 C24 125.7(3)
N1 C1 H1 118.1
N1 C1 C2 123.8(3)
C2 C1 H1 118.1
C1 C2 H2A 120.4
C3 C2 C1 119.3(3)
C3 C2 H2A 120.4
C2 C3 H3 120.1
C2 C3 C4 119.8(3)
C4 C3 H3 120.1
C3 C4 C5 116.6(3)
C3 C4 C9 123.9(3)
C5 C4 C9 119.5(3)
N1 C5 C4 123.1(2)
N1 C5 C6 117.7(3)
C4 C5 C6 119.2(3)
N2 C6 C5 114.9(2)
C7 C6 N2 125.6(3)
C7 C6 C5 119.4(3)
C6 C7 H7 120.0
C6 C7 C8 119.9(3)
C8 C7 H7 120.0
C7 C8 H8 118.7
C9 C8 C7 122.5(3)
C9 C8 H8 118.7
C4 C9 H9 120.3
C8 C9 C4 119.4(3)
C8 C9 H9 120.3
O1 C10 N2 123.0(3)
O1 C10 C11 122.4(3)
N2 C10 C11 114.6(2)
C10 C11 H11A 109.2
C10 C11 H11B 109.2
C10 C11 C12 112.1(2)
H11A C11 H11B 107.9
C12 C11 H11A 109.2
C12 C11 H11B 109.2
C11 C12 H12 109.3
C11 C12 C13 110.9(2)
C11 C12 B1 108.1(2)
C13 C12 H12 109.3
C13 C12 B1 109.9(2)
B1 C12 H12 109.3
C12 C13 H13 106.6
C14 C13 C12 114.4(3)
C14 C13 H13 106.6
C16 C13 C12 111.6(2)
C16 C13 H13 106.6
C16 C13 C14 110.7(2)
C13 C14 H14A 109.2
C13 C14 H14B 109.2
H14A C14 H14B 107.9
C15 C14 C13 112.1(4)
C15 C14 H14A 109.2
C15 C14 H14B 109.2
C14 C15 H15A 109.5
C14 C15 H15B 109.5
C14 C15 H15C 109.5
H15A C15 H15B 109.5
H15A C15 H15C 109.5
H15B C15 H15C 109.5
C17 C16 C13 125.2(3)
C17 C16 C19 106.3(2)
C19 C16 C13 128.5(3)
N3 C17 H17 124.2
C16 C17 N3 111.5(3)
C16 C17 H17 124.2
N3 C18 C19 107.9(2)
N3 C18 C23 130.1(3)
C23 C18 C19 121.9(3)
C18 C19 C16 106.5(3)
C20 C19 C16 135.6(3)
C20 C19 C18 117.9(3)
C19 C20 H20 120.2
C21 C20 C19 119.7(4)
C21 C20 H20 120.2
C20 C21 H21 119.4
C22 C21 C20 121.3(4)
C22 C21 H21 119.4
C21 C22 H22 119.3
C23 C22 C21 121.5(3)
C23 C22 H22 119.3
C18 C23 H23 121.1
C22 C23 C18 117.7(4)
C22 C23 H23 121.1
N3 C24 H24A 109.5
N3 C24 H24B 109.5
N3 C24 H24C 109.5
H24A C24 H24B 109.5
H24A C24 H24C 109.5
H24B C24 H24C 109.5
O2 C25 C26 102.8(2)
O2 C25 C27 103.9(3)
O2 C25 C28 110.1(3)
C26 C25 C27 110.8(4)
C28 C25 C26 119.7(4)
C28 C25 C27 108.3(5)
O3 C26 C25 103.3(2)
O3 C26 C29 110.2(4)
O3 C26 C30 105.2(3)
C25 C26 C30 109.5(4)
C29 C26 C25 117.0(4)
C29 C26 C30 110.8(5)
C25 C27 H27A 109.5
C25 C27 H27B 109.5
C25 C27 H27C 109.5
H27A C27 H27B 109.5
H27A C27 H27C 109.5
H27B C27 H27C 109.5
C25 C28 H28A 109.5
C25 C28 H28B 109.5
C25 C28 H28C 109.5
H28A C28 H28B 109.5
H28A C28 H28C 109.5
H28B C28 H28C 109.5
C26 C29 H29A 109.5
C26 C29 H29B 109.5
C26 C29 H29C 109.5
H29A C29 H29B 109.5
H29A C29 H29C 109.5
H29B C29 H29C 109.5
C26 C30 H30A 109.5
C26 C30 H30B 109.5
C26 C30 H30C 109.5
H30A C30 H30B 109.5
H30A C30 H30C 109.5
H30B C30 H30C 109.5
O2 B1 C12 120.0(2)
O3 B1 O2 113.2(2)
O3 B1 C12 126.8(2)

loop_
_geom_bond_atom_site_label_1
_geom_bond_atom_site_label_2
_geom_bond_distance
O1 C10 1.211(4)
O2 C25 1.445(3)
O2 B1 1.360(3)
O3 C26 1.456(4)
O3 B1 1.351(3)
N1 C1 1.320(4)
N1 C5 1.355(4)
N2 C6 1.389(4)
N2 C10 1.360(3)
N2 H2 0.95(4)
N3 C17 1.375(4)
N3 C18 1.374(4)
N3 C24 1.444(5)
C1 H1 0.9300
C1 C2 1.388(6)
C2 H2A 0.9300
C2 C3 1.357(6)
C3 H3 0.9300
C3 C4 1.409(5)
C4 C5 1.413(4)
C4 C9 1.423(5)
C5 C6 1.436(4)
C6 C7 1.373(4)
C7 H7 0.9300
C7 C8 1.406(5)
C8 H8 0.9300
C8 C9 1.345(5)
C9 H9 0.9300
C10 C11 1.509(4)
C11 H11A 0.9700
C11 H11B 0.9700
C11 C12 1.541(3)
C12 H12 0.9800
C12 C13 1.557(4)
C12 B1 1.576(4)
C13 H13 0.9800
C13 C14 1.537(4)
C13 C16 1.510(4)
C14 H14A 0.9700
C14 H14B 0.9700
C14 C15 1.515(7)
C15 H15A 0.9600
C15 H15B 0.9600
C15 H15C 0.9600
C16 C17 1.348(4)
C16 C19 1.436(4)
C17 H17 0.9300
C18 C19 1.418(4)
C18 C23 1.393(4)
C19 C20 1.391(5)
C20 H20 0.9300
C20 C21 1.379(5)
C21 H21 0.9300
C21 C22 1.374(8)
C22 H22 0.9300
C22 C23 1.371(7)
C23 H23 0.9300
C24 H24A 0.9600
C24 H24B 0.9600
C24 H24C 0.9600
C25 C26 1.528(5)
C25 C27 1.557(7)
C25 C28 1.472(6)
C26 C29 1.482(5)
C26 C30 1.544(7)
C27 H27A 0.9600
C27 H27B 0.9600
C27 H27C 0.9600
C28 H28A 0.9600
C28 H28B 0.9600
C28 H28C 0.9600
C29 H29A 0.9600
C29 H29B 0.9600
C29 H29C 0.9600
C30 H30A 0.9600
C30 H30B 0.9600
C30 H30C 0.9600

loop_
_geom_torsion_atom_site_label_1
_geom_torsion_atom_site_label_2
_geom_torsion_atom_site_label_3
_geom_torsion_atom_site_label_4
_geom_torsion
O1 C10 C11 C12 23.1(4)
O2 C25 C26 O3 24.2(4)
O2 C25 C26 C29 145.4(4)
O2 C25 C26 C30 -87.5(4)
N1 C1 C2 C3 -1.5(6)
N1 C5 C6 N2 1.4(3)
N1 C5 C6 C7 -179.6(3)
N2 C6 C7 C8 177.9(3)
N2 C10 C11 C12 -157.2(2)
N3 C18 C19 C16 -0.1(3)
N3 C18 C19 C20 -179.9(3)
N3 C18 C23 C22 179.3(4)
C1 N1 C5 C4 0.6(4)
C1 N1 C5 C6 -179.2(3)
C1 C2 C3 C4 0.9(6)
C2 C3 C4 C5 0.3(5)
C2 C3 C4 C9 179.3(3)
C3 C4 C5 N1 -1.1(4)
C3 C4 C5 C6 178.7(3)
C3 C4 C9 C8 -178.5(3)
C4 C5 C6 N2 -178.4(2)
C4 C5 C6 C7 0.7(4)
C5 N1 C1 C2 0.8(5)
C5 C4 C9 C8 0.5(5)
C5 C6 C7 C8 -1.0(4)
C6 N2 C10 O1 4.8(5)
C6 N2 C10 C11 -174.9(3)
C6 C7 C8 C9 1.2(5)
C7 C8 C9 C4 -0.9(6)
C9 C4 C5 N1 179.9(3)
C9 C4 C5 C6 -0.4(4)
C10 N2 C6 C5 -179.7(3)
C10 N2 C6 C7 1.3(5)
C10 C11 C12 C13 170.5(2)
C10 C11 C12 B1 49.9(3)
C11 C12 C13 C14 59.5(3)
C11 C12 C13 C16 -173.9(2)
C11 C12 B1 O2 36.6(3)
C11 C12 B1 O3 -144.4(3)
C12 C13 C14 C15 -159.0(3)
C12 C13 C16 C17 117.1(3)
C12 C13 C16 C19 -61.9(3)
C13 C12 B1 O2 -84.7(3)
C13 C12 B1 O3 94.4(3)
C13 C16 C17 N3 -179.3(2)
C13 C16 C19 C18 179.3(2)
C13 C16 C19 C20 -1.0(5)
C14 C13 C16 C17 -114.4(3)
C14 C13 C16 C19 66.7(4)
C16 C13 C14 C15 74.0(4)
C16 C19 C20 C21 -178.5(4)
C17 N3 C18 C19 0.0(3)
C17 N3 C18 C23 -178.9(3)
C17 C16 C19 C18 0.2(3)
C17 C16 C19 C20 179.9(4)
C18 N3 C17 C16 0.1(3)
C18 C19 C20 C21 1.2(5)
C19 C16 C17 N3 -0.2(3)
C19 C18 C23 C22 0.5(6)
C19 C20 C21 C22 -1.1(8)
C20 C21 C22 C23 0.7(9)
C21 C22 C23 C18 -0.4(7)
C23 C18 C19 C16 178.8(3)
C23 C18 C19 C20 -0.9(5)
C24 N3 C17 C16 173.9(4)
C24 N3 C18 C19 -173.8(3)
C24 N3 C18 C23 7.3(6)
C25 O2 B1 O3 9.0(3)
C25 O2 B1 C12 -171.8(3)
C26 O3 B1 O2 7.6(3)
C26 O3 B1 C12 -171.5(3)
C27 C25 C26 O3 -86.3(4)
C27 C25 C26 C29 34.9(5)
C27 C25 C26 C30 162.0(4)
C28 C25 C26 O3 146.6(4)
C28 C25 C26 C29 -92.2(6)
C28 C25 C26 C30 34.9(5)
B1 O2 C25 C26 -20.5(3)
B1 O2 C25 C27 95.0(4)
B1 O2 C25 C28 -149.2(4)
B1 O3 C26 C25 -19.7(4)
B1 O3 C26 C29 -145.4(4)
B1 O3 C26 C30 95.0(4)
B1 C12 C13 C14 179.0(2)
B1 C12 C13 C16 -54.4(3)
